data_7102367
loop_
_publ_author_name
'Zou, Yang'
'Hong, Seunghee'
'Park, Mira'
'Chun, Hyungphil'
'Lah, Myoung Soo'

_publ_section_title
;
 Selective gas sorption property of an interdigitated 3-D metal-organic
 framework with 1-D channels.
;
_journal_issue 48
_journal_name_full 'Chemical communications (Cambridge, England)'
_journal_page_first 5182
_journal_page_last 5184
_journal_paper_doi 10.1039/b712485f
_journal_year 2007
_chemical_formula_moiety 'C7 H7 N5'
_chemical_formula_sum 'C7 H7 N5'
_chemical_formula_weight 161.18
_chemical_name_systematic
;
?
;
_space_group_IT_number 14
_symmetry_cell_setting monoclinic
_symmetry_space_group_name_Hall '-P 2yn'
_symmetry_space_group_name_H-M 'P 1 21/n 1'
_atom_sites_solution_hydrogens geom
_atom_sites_solution_primary direct
_atom_sites_solution_secondary difmap
_audit_creation_method SHELXL-97
_cell_angle_alpha 90.00
_cell_angle_beta 90.539(5)
_cell_angle_gamma 90.00
_cell_formula_units_Z 4
_cell_length_a 8.214(3)
_cell_length_b 5.6315(17)
_cell_length_c 15.202(5)
_cell_measurement_reflns_used 2605
_cell_measurement_temperature 273(2)
_cell_measurement_theta_max 28.01
_cell_measurement_theta_min 2.68
_cell_volume 703.2(4)
_computing_cell_refinement 'Bruker SAINT'
_computing_data_collection 'Bruker SMART'
_computing_data_reduction 'Bruker SAINT'
_computing_molecular_graphics ORTEP3
_computing_publication_material WinGX
_computing_structure_refinement 'Bruker SHELXTL'
_computing_structure_solution 'Bruker SHELXTL'
_diffrn_ambient_temperature 273(2)
_diffrn_measured_fraction_theta_full 0.968
_diffrn_measured_fraction_theta_max 0.968
_diffrn_measurement_device_type 'CCD area detector'
_diffrn_measurement_method 'omega scans'
_diffrn_radiation_monochromator graphite
_diffrn_radiation_source 'fine-focus sealed tube'
_diffrn_radiation_type MoK\a
_diffrn_radiation_wavelength 0.71073
_diffrn_reflns_av_R_equivalents 0.0842
_diffrn_reflns_av_sigmaI/netI 0.0671
_diffrn_reflns_limit_h_max 9
_diffrn_reflns_limit_h_min -10
_diffrn_reflns_limit_k_max 7
_diffrn_reflns_limit_k_min -5
_diffrn_reflns_limit_l_max 20
_diffrn_reflns_limit_l_min -19
_diffrn_reflns_number 4149
_diffrn_reflns_theta_full 28.11
_diffrn_reflns_theta_max 28.11
_diffrn_reflns_theta_min 2.68
_exptl_absorpt_coefficient_mu 0.104
_exptl_absorpt_correction_T_max 0.9948
_exptl_absorpt_correction_T_min 0.9846
_exptl_absorpt_correction_type multi-scan
_exptl_absorpt_process_details 'Bruker SADABS'
_exptl_crystal_colour colorless
_exptl_crystal_density_diffrn 1.522
_exptl_crystal_density_method 'not measured'
_exptl_crystal_description block
_exptl_crystal_F_000 336
_exptl_crystal_size_max 0.15
_exptl_crystal_size_mid 0.15
_exptl_crystal_size_min 0.05
_refine_diff_density_max 0.321
_refine_diff_density_min -0.283
_refine_diff_density_rms 0.073
_refine_ls_extinction_method none
_refine_ls_goodness_of_fit_ref 1.295
_refine_ls_hydrogen_treatment mixed
_refine_ls_matrix_type full
_refine_ls_number_parameters 133
_refine_ls_number_reflns 1662
_refine_ls_number_restraints 0
_refine_ls_restrained_S_all 1.295
_refine_ls_R_factor_all 0.0961
_refine_ls_R_factor_gt 0.0838
_refine_ls_shift/su_max 0.000
_refine_ls_shift/su_mean 0.000
_refine_ls_structure_factor_coef Fsqd
_refine_ls_weighting_details 'calc w=1/[\s^2^(Fo^2^)+(0.0414P)^2^+1.1404P] where P=(Fo^2^+2Fc^2^)/3'
_refine_ls_weighting_scheme calc
_refine_ls_wR_factor_gt 0.1922
_refine_ls_wR_factor_ref 0.1976
_reflns_number_gt 1449
_reflns_number_total 1662
_reflns_threshold_expression >2sigma(I)
_cod_data_source_file b712485f.txt
_cod_data_source_block ligand
_cod_depositor_comments
;
The following automatic conversions were performed:
'_symmetry_cell_setting' value 'Monoclinic' changed to 'monoclinic'
according to '/home/saulius/struct/CIF-dictionaries/cif_core.dic'
dictionary named 'cif_core.dic' version 2.4.1 from
2010-06-29.

'_exptl_absorpt_correction_type' value 'Multi-scan' changed
to 'multi-scan' according to
'/home/saulius/struct/CIF-dictionaries/cif_core.dic' dictionary named
'cif_core.dic' version 2.4.1 from 2010-06-29.

Automatic conversion script
Id: cif_fix_enum 1527 2010-12-29 10:47:43Z saulius 
;
_cod_original_sg_symbol_H-M P2(1)/n
_cod_database_code 7102367

loop_
_symmetry_equiv_pos_as_xyz
'x, y, z'
'-x+1/2, y+1/2, -z+1/2'
'-x, -y, -z'
'x-1/2, -y-1/2, z-1/2'

loop_
_atom_site_label
_atom_site_type_symbol
_atom_site_fract_x
_atom_site_fract_y
_atom_site_fract_z
_atom_site_U_iso_or_equiv
_atom_site_adp_type
_atom_site_occupancy
_atom_site_symmetry_multiplicity
_atom_site_calc_flag
_atom_site_refinement_flags
N1 N 0.6374(3) 1.1501(5) 0.48722(17) 0.0271(6) Uani 1 1 d .
H1N H 0.552(8) 1.049(14) 0.500(5) 0.032 Uiso 0.50 1 d P
N2 N 0.6161(3) 1.3230(5) 0.42651(17) 0.0298(7) Uani 1 1 d .
N3 N 0.7425(3) 1.4556(5) 0.42636(16) 0.0254(6) Uani 1 1 d .
N4 N 0.8499(3) 1.3728(5) 0.48735(15) 0.0226(6) Uani 1 1 d .
H4N H 0.944(7) 1.453(13) 0.499(5) 0.027 Uiso 0.50 1 d P
N5 N 1.0425(3) 0.6453(6) 0.80321(19) 0.0303(7) Uani 1 1 d .
H51N H 0.997(5) 0.504(8) 0.816(3) 0.036 Uiso 1 1 d .
H52N H 1.118(5) 0.716(7) 0.834(3) 0.036 Uiso 1 1 d .
C1 C 0.7827(3) 1.1844(5) 0.52466(18) 0.0205(6) Uani 1 1 d .
C2 C 0.8527(3) 1.0409(6) 0.59541(18) 0.0211(6) Uani 1 1 d .
C3 C 0.7833(3) 0.8249(5) 0.61799(19) 0.0208(6) Uani 1 1 d .
H3 H 0.689(4) 0.755(6) 0.587(2) 0.025 Uiso 1 1 d .
C4 C 0.8456(3) 0.6928(6) 0.6865(2) 0.0232(7) Uani 1 1 d .
H4 H 0.799(4) 0.539(7) 0.701(2) 0.028 Uiso 1 1 d .
C5 C 0.9796(3) 0.7743(6) 0.73488(18) 0.0215(6) Uani 1 1 d .
C6 C 1.0498(3) 0.9897(6) 0.71168(19) 0.0240(7) Uani 1 1 d .
H6 H 1.143(4) 1.051(6) 0.745(2) 0.029 Uiso 1 1 d .
C7 C 0.9874(3) 1.1217(6) 0.64296(19) 0.0219(6) Uani 1 1 d .
H7 H 1.031(4) 1.284(7) 0.631(2) 0.026 Uiso 1 1 d .

loop_
_atom_site_aniso_label
_atom_site_aniso_U_11
_atom_site_aniso_U_22
_atom_site_aniso_U_33
_atom_site_aniso_U_23
_atom_site_aniso_U_13
_atom_site_aniso_U_12
N1 0.0250(13) 0.0353(15) 0.0208(12) 0.0070(12) -0.0046(9) -0.0069(11)
N2 0.0287(13) 0.0385(16) 0.0220(13) 0.0076(12) -0.0080(10) -0.0065(12)
N3 0.0241(12) 0.0305(15) 0.0214(12) 0.0054(11) -0.0051(9) -0.0043(10)
N4 0.0221(12) 0.0288(14) 0.0169(11) 0.0029(11) -0.0035(9) -0.0017(10)
N5 0.0301(14) 0.0314(16) 0.0293(14) 0.0117(13) -0.0084(11) -0.0034(12)
C1 0.0206(13) 0.0239(15) 0.0169(13) -0.0004(12) 0.0009(10) -0.0003(11)
C2 0.0199(13) 0.0294(16) 0.0141(12) -0.0009(12) 0.0008(10) 0.0023(11)
C3 0.0197(13) 0.0225(15) 0.0201(13) -0.0012(12) -0.0005(10) -0.0008(11)
C4 0.0217(14) 0.0231(16) 0.0249(15) 0.0013(13) 0.0005(11) -0.0002(11)
C5 0.0214(13) 0.0239(15) 0.0194(14) 0.0011(12) 0.0001(10) 0.0034(11)
C6 0.0214(13) 0.0308(17) 0.0198(14) -0.0016(13) -0.0045(11) -0.0012(12)
C7 0.0227(14) 0.0218(15) 0.0212(14) 0.0002(12) -0.0007(11) -0.0032(11)

loop_
_atom_type_symbol
_atom_type_description
_atom_type_scat_dispersion_real
_atom_type_scat_dispersion_imag
_atom_type_scat_source
C C 0.0033 0.0016 'International Tables Vol C Tables 4.2.6.8 and 6.1.1.4'
H H 0.0000 0.0000 'International Tables Vol C Tables 4.2.6.8 and 6.1.1.4'
N N 0.0061 0.0033 'International Tables Vol C Tables 4.2.6.8 and 6.1.1.4'

loop_
_geom_angle_atom_site_label_1
_geom_angle_atom_site_label_2
_geom_angle_atom_site_label_3
_geom_angle
C1 N1 N2 107.3(2)
N3 N2 N1 108.8(2)
N2 N3 N4 108.7(2)
C1 N4 N3 107.3(2)
N4 C1 N1 107.9(3)
N4 C1 C2 126.6(3)
N1 C1 C2 125.5(3)
C3 C2 C7 119.0(3)
C3 C2 C1 120.5(3)
C7 C2 C1 120.5(3)
C4 C3 C2 120.7(3)
C3 C4 C5 120.5(3)
N5 C5 C6 120.2(3)
N5 C5 C4 121.1(3)
C6 C5 C4 118.7(3)
C7 C6 C5 120.8(3)
C6 C7 C2 120.3(3)

loop_
_geom_bond_atom_site_label_1
_geom_bond_atom_site_label_2
_geom_bond_distance
N1 C1 1.332(4)
N1 N2 1.352(4)
N2 N3 1.279(4)
N3 N4 1.356(3)
N4 C1 1.326(4)
N5 C5 1.365(4)
C1 C2 1.459(4)
C2 C3 1.388(4)
C2 C7 1.393(4)
C3 C4 1.375(4)
C4 C5 1.395(4)
C5 C6 1.390(4)
C6 C7 1.377(4)

loop_
_geom_hbond_atom_site_label_D
_geom_hbond_atom_site_label_H
_geom_hbond_atom_site_label_A
_geom_hbond_distance_DH
_geom_hbond_distance_HA
_geom_hbond_distance_DA
_geom_hbond_angle_DHA
_geom_hbond_site_symmetry_A
N1 H1N N1 0.93(6) 1.93(6) 2.850(5) 173(7) 3_676
N4 H4N N4 0.91(6) 1.97(6) 2.875(5) 175(7) 3_786
N5 H51N N2 0.90(4) 2.67(4) 3.288(4) 126(3) 4_676
N5 H52N N3 0.87(4) 2.53(4) 3.346(4) 156(3) 4_686
